data_7013795
loop_
_publ_author_name
'Pechmann, Thomas'
'Brandt, Carsten D.'
'Werner, Helmut'

_publ_section_title
;
 Extending the coordination capabilities of tertiary phosphines and
 arsines: preparation, molecular structure, and reactivity of dinuclear
 rhodium complexes with PR3 and AsR3 in a doubly bridging coordination
 mode.
;
_journal_issue 6
_journal_name_full 'Dalton transactions (Cambridge, England : 2003)'
_journal_page_first 959
_journal_page_last 966
_journal_paper_doi 10.1039/b314734g
_journal_year 2004
_chemical_formula_sum 'C70 H70 As2 Cl4 Rh4'
_chemical_formula_weight 1614.54
_chemical_name_systematic
;
?
;
_space_group_IT_number 14
_symmetry_cell_setting monoclinic
_symmetry_space_group_name_Hall '-P 2ybc'
_symmetry_space_group_name_H-M 'P 1 21/c 1'
_atom_sites_solution_hydrogens geom
_atom_sites_solution_primary direct
_atom_sites_solution_secondary difmap
_audit_creation_method SHELXL-97
_cell_angle_alpha 90.00
_cell_angle_beta 102.535(10)
_cell_angle_gamma 90.00
_cell_formula_units_Z 4
_cell_length_a 22.4012(13)
_cell_length_b 15.2521(9)
_cell_length_c 19.4838(11)
_cell_measurement_reflns_used 8282
_cell_measurement_temperature 173(2)
_cell_measurement_theta_max 28.146
_cell_measurement_theta_min 2.292
_cell_volume 6498.3(7)
_computing_cell_refinement 'SAINT-NT V6.0'
_computing_data_collection 'SMART-NT V5.6'
_computing_data_reduction 'SAINT-NT V6.0'
_computing_molecular_graphics 'XSHELL in SHELXTL-97'
_computing_publication_material 'XSHELL in SHELXTL-97'
_computing_structure_refinement 'SHELXL-97 (Sheldrick, 1997)'
_computing_structure_solution 'SHELXS-97 (Sheldrick, 1990)'
_diffrn_ambient_temperature 173(2)
_diffrn_measured_fraction_theta_full 0.926
_diffrn_measured_fraction_theta_max 0.926
_diffrn_measurement_device_type 'Bruker Smart apex with D8-Goniometer'
_diffrn_measurement_method omega-scans
_diffrn_radiation_monochromator graphite
_diffrn_radiation_source 'fine-focus sealed tube'
_diffrn_radiation_type MoK\a
_diffrn_radiation_wavelength 0.71073
_diffrn_reflns_av_R_equivalents 0.0154
_diffrn_reflns_av_sigmaI/netI 0.0131
_diffrn_reflns_limit_h_max 22
_diffrn_reflns_limit_h_min -23
_diffrn_reflns_limit_k_max 18
_diffrn_reflns_limit_k_min -18
_diffrn_reflns_limit_l_max 23
_diffrn_reflns_limit_l_min -20
_diffrn_reflns_number 35365
_diffrn_reflns_theta_full 25.00
_diffrn_reflns_theta_max 25.00
_diffrn_reflns_theta_min 1.63
_exptl_absorpt_coefficient_mu 2.214
_exptl_absorpt_correction_type empirical
_exptl_absorpt_process_details 'SADABS2.0 (Sheldrick 2000)'
_exptl_crystal_colour red-brown
_exptl_crystal_density_diffrn 1.650
_exptl_crystal_density_method 'not measured'
_exptl_crystal_description block
_exptl_crystal_F_000 3216
_exptl_crystal_size_max 0.67
_exptl_crystal_size_mid 0.66
_exptl_crystal_size_min 0.63
_refine_diff_density_max 0.664
_refine_diff_density_min -0.356
_refine_diff_density_rms 0.069
_refine_ls_extinction_method none
_refine_ls_goodness_of_fit_ref 1.065
_refine_ls_hydrogen_treatment mixed
_refine_ls_matrix_type full
_refine_ls_number_parameters 727
_refine_ls_number_reflns 10588
_refine_ls_number_restraints 0
_refine_ls_restrained_S_all 1.065
_refine_ls_R_factor_all 0.0246
_refine_ls_R_factor_gt 0.0222
_refine_ls_shift/su_max 0.002
_refine_ls_shift/su_mean 0.000
_refine_ls_structure_factor_coef Fsqd
_refine_ls_weighting_details 'calc w=1/[\s^2^(Fo^2^)+(0.0280P)^2^+3.5946P] where P=(Fo^2^+2Fc^2^)/3'
_refine_ls_weighting_scheme calc
_refine_ls_wR_factor_gt 0.0531
_refine_ls_wR_factor_ref 0.0540
_reflns_number_gt 9823
_reflns_number_total 10588
_reflns_threshold_expression >2sigma(I)
_cod_data_source_file b314734g.txt
_cod_data_source_block tp5neu
_cod_original_sg_symbol_H-M P2(1)/c
_cod_database_code 7013795

loop_
_symmetry_equiv_pos_as_xyz
'x, y, z'
'-x, y+1/2, -z+1/2'
'-x, -y, -z'
'x, -y-1/2, z-1/2'

loop_
_atom_site_label
_atom_site_type_symbol
_atom_site_fract_x
_atom_site_fract_y
_atom_site_fract_z
_atom_site_U_iso_or_equiv
_atom_site_adp_type
_atom_site_occupancy
_atom_site_symmetry_multiplicity
_atom_site_calc_flag
_atom_site_refinement_flags
_atom_site_disorder_assembly
_atom_site_disorder_group
C1 C 0.46517(11) 0.14734(14) 0.34690(11) 0.0308(5) Uani 1 1 d . . .
C2 C 0.45556(11) 0.23949(14) 0.37010(12) 0.0334(5) Uani 1 1 d . . .
C3 C 0.47346(14) 0.26685(17) 0.43915(14) 0.0490(7) Uani 1 1 d . . .
H3 H 0.4931 0.2268 0.4742 0.059 Uiso 1 1 calc R . .
C4 C 0.46292(16) 0.35297(19) 0.45770(17) 0.0633(9) Uani 1 1 d . . .
H4 H 0.4751 0.3706 0.5055 0.076 Uiso 1 1 calc R . .
C5 C 0.43563(15) 0.41190(17) 0.40867(18) 0.0593(9) Uani 1 1 d . . .
H5 H 0.4290 0.4704 0.4219 0.071 Uiso 1 1 calc R . .
C6 C 0.41762(14) 0.38616(17) 0.33950(17) 0.0539(8) Uani 1 1 d . . .
H6 H 0.3985 0.4271 0.3049 0.065 Uiso 1 1 calc R . .
C7 C 0.42726(12) 0.30086(16) 0.32028(14) 0.0426(6) Uani 1 1 d . . .
H7 H 0.4144 0.2837 0.2725 0.051 Uiso 1 1 calc R . .
C8 C 0.51732(12) 0.14024(14) 0.30865(13) 0.0373(6) Uani 1 1 d . . .
C9 C 0.57792(13) 0.14862(19) 0.34570(16) 0.0527(7) Uani 1 1 d . . .
H9 H 0.5866 0.1625 0.3944 0.063 Uiso 1 1 calc R . .
C10 C 0.62574(15) 0.1366(2) 0.3110(2) 0.0702(10) Uani 1 1 d . . .
H10 H 0.6669 0.1396 0.3369 0.084 Uiso 1 1 calc R . .
C11 C 0.61404(19) 0.1203(2) 0.2400(2) 0.0735(11) Uani 1 1 d . . .
H11 H 0.6469 0.1115 0.2171 0.088 Uiso 1 1 calc R . .
C12 C 0.55499(19) 0.11694(18) 0.20248(18) 0.0653(10) Uani 1 1 d . . .
H12 H 0.5469 0.1078 0.1531 0.078 Uiso 1 1 calc R . .
C13 C 0.50627(14) 0.12683(16) 0.23637(14) 0.0480(7) Uani 1 1 d . . .
H13 H 0.4654 0.1244 0.2098 0.058 Uiso 1 1 calc R . .
C14 C 0.36068(11) 0.07002(14) 0.38380(11) 0.0294(5) Uani 1 1 d . . .
C15 C 0.34646(10) 0.14936(14) 0.42348(12) 0.0306(5) Uani 1 1 d . . .
C16 C 0.31134(11) 0.21828(15) 0.38915(13) 0.0383(6) Uani 1 1 d . . .
H16 H 0.2969 0.2167 0.3396 0.046 Uiso 1 1 calc R . .
C17 C 0.29743(13) 0.28917(17) 0.42735(15) 0.0491(7) Uani 1 1 d . . .
H17 H 0.2734 0.3358 0.4036 0.059 Uiso 1 1 calc R . .
C18 C 0.31804(14) 0.29295(16) 0.49946(15) 0.0494(7) Uani 1 1 d . . .
H18 H 0.3083 0.3420 0.5250 0.059 Uiso 1 1 calc R . .
C19 C 0.35259(13) 0.22563(17) 0.53406(14) 0.0475(7) Uani 1 1 d . . .
H19 H 0.3671 0.2282 0.5836 0.057 Uiso 1 1 calc R . .
C20 C 0.36634(12) 0.15384(16) 0.49667(13) 0.0426(6) Uani 1 1 d . . .
H20 H 0.3896 0.1069 0.5211 0.051 Uiso 1 1 calc R . .
C21 C 0.31224(11) -0.00010(15) 0.37724(14) 0.0374(6) Uani 1 1 d . . .
C22 C 0.28178(13) -0.03089(18) 0.31142(16) 0.0517(7) Uani 1 1 d . . .
H22 H 0.2924 -0.0089 0.2700 0.062 Uiso 1 1 calc R . .
C23 C 0.23575(15) -0.0938(2) 0.3062(2) 0.0678(10) Uani 1 1 d . . .
H23 H 0.2152 -0.1140 0.2611 0.081 Uiso 1 1 calc R . .
C24 C 0.21987(15) -0.1267(2) 0.3649(2) 0.0721(10) Uani 1 1 d . . .
H24 H 0.1891 -0.1704 0.3608 0.087 Uiso 1 1 calc R . .
C25 C 0.24880(15) -0.0961(2) 0.4303(2) 0.0658(9) Uani 1 1 d . . .
H25 H 0.2375 -0.1185 0.4713 0.079 Uiso 1 1 calc R . .
C26 C 0.29420(12) -0.03308(17) 0.43675(16) 0.0475(7) Uani 1 1 d . . .
H26 H 0.3133 -0.0119 0.4821 0.057 Uiso 1 1 calc R . .
C27 C 0.53196(14) -0.0841(2) 0.33160(15) 0.0580(8) Uani 1 1 d . . .
H27A H 0.5504 -0.0821 0.3820 0.087 Uiso 1 1 calc R . .
H27B H 0.5521 -0.0411 0.3069 0.087 Uiso 1 1 calc R . .
H27C H 0.5370 -0.1429 0.3134 0.087 Uiso 1 1 calc R . .
C28 C 0.42329(15) -0.08007(18) 0.21503(14) 0.0536(8) Uani 1 1 d . . .
H28A H 0.4358 -0.1398 0.2059 0.080 Uiso 1 1 calc R . .
H28B H 0.4441 -0.0380 0.1903 0.080 Uiso 1 1 calc R . .
H28C H 0.3789 -0.0742 0.1983 0.080 Uiso 1 1 calc R . .
C29 C 0.41020(17) -0.16042(16) 0.34915(17) 0.0645(9) Uani 1 1 d . . .
H29A H 0.4051 -0.2058 0.3127 0.097 Uiso 1 1 calc R . .
H29B H 0.3703 -0.1459 0.3590 0.097 Uiso 1 1 calc R . .
H29C H 0.4374 -0.1821 0.3921 0.097 Uiso 1 1 calc R . .
C31 C 0.01569(10) 0.64287(14) 0.15320(11) 0.0289(5) Uani 1 1 d . . .
C32 C 0.02518(10) 0.73158(14) 0.12333(12) 0.0306(5) Uani 1 1 d . . .
C33 C -0.00595(12) 0.75510(17) 0.05613(14) 0.0430(6) Uani 1 1 d . . .
H33 H -0.0329 0.7142 0.0285 0.052 Uiso 1 1 calc R . .
C34 C 0.00179(14) 0.83743(19) 0.02883(17) 0.0583(8) Uani 1 1 d . . .
H34 H -0.0200 0.8527 -0.0171 0.070 Uiso 1 1 calc R . .
C35 C 0.04113(14) 0.89704(18) 0.06833(19) 0.0592(8) Uani 1 1 d . . .
H35 H 0.0466 0.9532 0.0496 0.071 Uiso 1 1 calc R . .
C36 C 0.07229(13) 0.87493(17) 0.13477(17) 0.0513(7) Uani 1 1 d . . .
H36 H 0.0994 0.9161 0.1619 0.062 Uiso 1 1 calc R . .
C37 C 0.06459(11) 0.79298(15) 0.16270(14) 0.0384(6) Uani 1 1 d . . .
H37 H 0.0862 0.7786 0.2088 0.046 Uiso 1 1 calc R . .
C38 C -0.04165(11) 0.63547(14) 0.18199(12) 0.0305(5) Uani 1 1 d . . .
C39 C -0.09991(11) 0.64423(16) 0.13874(13) 0.0385(6) Uani 1 1 d . . .
H39 H -0.1039 0.6560 0.0901 0.046 Uiso 1 1 calc R . .
C40 C -0.15198(12) 0.63604(18) 0.16591(15) 0.0485(7) Uani 1 1 d . . .
H40 H -0.1912 0.6403 0.1355 0.058 Uiso 1 1 calc R . .
C41 C -0.14713(13) 0.62162(18) 0.23710(16) 0.0505(7) Uani 1 1 d . . .
H41 H -0.1829 0.6166 0.2556 0.061 Uiso 1 1 calc R . .
C42 C -0.09003(13) 0.61456(17) 0.28086(14) 0.0458(7) Uani 1 1 d . . .
H42 H -0.0865 0.6048 0.3297 0.055 Uiso 1 1 calc R . .
C43 C -0.03761(12) 0.62165(16) 0.25404(13) 0.0386(6) Uani 1 1 d . . .
H43 H 0.0014 0.6171 0.2849 0.046 Uiso 1 1 calc R . .
C44 C 0.12951(10) 0.57324(14) 0.13608(11) 0.0280(5) Uani 1 1 d . . .
C45 C 0.15614(11) 0.65469(14) 0.11092(13) 0.0348(5) Uani 1 1 d . . .
C46 C 0.20457(13) 0.69729(17) 0.15617(18) 0.0540(7) Uani 1 1 d . . .
H46 H 0.2175 0.6771 0.2032 0.065 Uiso 1 1 calc R . .
C47 C 0.23374(15) 0.7676(2) 0.1341(2) 0.0725(10) Uani 1 1 d . . .
H47 H 0.2662 0.7958 0.1659 0.087 Uiso 1 1 calc R . .
C48 C 0.21625(17) 0.7973(2) 0.0665(3) 0.0769(12) Uani 1 1 d . . .
H48 H 0.2373 0.8450 0.0511 0.092 Uiso 1 1 calc R . .
C49 C 0.16806(17) 0.75814(19) 0.02047(19) 0.0653(10) Uani 1 1 d . . .
H49 H 0.1554 0.7797 -0.0262 0.078 Uiso 1 1 calc R . .
C50 C 0.13775(13) 0.68610(16) 0.04286(14) 0.0456(7) Uani 1 1 d . . .
H50 H 0.1046 0.6590 0.0112 0.055 Uiso 1 1 calc R . .
C51 C 0.17689(11) 0.50174(14) 0.15019(12) 0.0331(5) Uani 1 1 d . . .
C52 C 0.20054(13) 0.47096(19) 0.21778(15) 0.0501(7) Uani 1 1 d . . .
H52 H 0.1856 0.4939 0.2562 0.060 Uiso 1 1 calc R . .
C53 C 0.24591(16) 0.4069(2) 0.22978(19) 0.0709(10) Uani 1 1 d . . .
H53 H 0.2621 0.3870 0.2763 0.085 Uiso 1 1 calc R . .
C54 C 0.26746(15) 0.3722(2) 0.1747(2) 0.0691(10) Uani 1 1 d . . .
H54 H 0.2973 0.3270 0.1828 0.083 Uiso 1 1 calc R . .
C55 C 0.24556(13) 0.40335(19) 0.10771(18) 0.0563(8) Uani 1 1 d . . .
H55 H 0.2610 0.3802 0.0697 0.068 Uiso 1 1 calc R . .
C56 C 0.20129(12) 0.46808(17) 0.09527(14) 0.0417(6) Uani 1 1 d . . .
H56 H 0.1873 0.4900 0.0489 0.050 Uiso 1 1 calc R . .
C57 C -0.04991(13) 0.41203(18) 0.16942(15) 0.0504(7) Uani 1 1 d . . .
H57A H -0.0709 0.4209 0.1203 0.076 Uiso 1 1 calc R . .
H57B H -0.0673 0.4515 0.1996 0.076 Uiso 1 1 calc R . .
H57C H -0.0552 0.3511 0.1829 0.076 Uiso 1 1 calc R . .
C58 C 0.06494(14) 0.40094(19) 0.27873(14) 0.0520(7) Uani 1 1 d . . .
H58A H 0.0507 0.3413 0.2847 0.078 Uiso 1 1 calc R . .
H58B H 0.0484 0.4411 0.3092 0.078 Uiso 1 1 calc R . .
H58C H 0.1097 0.4024 0.2914 0.078 Uiso 1 1 calc R . .
C59 C 0.06695(17) 0.33675(16) 0.13644(16) 0.0630(9) Uani 1 1 d . . .
H59A H 0.0613 0.2833 0.1622 0.094 Uiso 1 1 calc R . .
H59B H 0.1105 0.3447 0.1374 0.094 Uiso 1 1 calc R . .
H59C H 0.0443 0.3316 0.0876 0.094 Uiso 1 1 calc R . .
C60 C 0.18277(14) 0.3391(2) 0.58011(16) 0.0571(8) Uani 1 1 d . . .
H60 H 0.1949 0.3044 0.6212 0.069 Uiso 1 1 calc R . .
C61 C 0.18199(17) 0.4295(2) 0.58469(19) 0.0714(10) Uani 1 1 d . . .
H61 H 0.1941 0.4573 0.6292 0.086 Uiso 1 1 calc R . .
C62 C 0.16378(16) 0.4790(2) 0.5250(2) 0.0724(10) Uani 1 1 d . . .
H62 H 0.1627 0.5411 0.5285 0.087 Uiso 1 1 calc R . .
C63 C 0.14715(16) 0.4401(2) 0.4603(2) 0.0672(9) Uani 1 1 d . . .
H63 H 0.1349 0.4747 0.4191 0.081 Uiso 1 1 calc R . .
C64 C 0.14839(15) 0.3499(2) 0.45592(17) 0.0623(8) Uani 1 1 d . . .
H64 H 0.1372 0.3220 0.4114 0.075 Uiso 1 1 calc R . .
C65 C 0.16582(13) 0.3006(2) 0.51572(16) 0.0557(8) Uani 1 1 d . . .
H65 H 0.1661 0.2384 0.5122 0.067 Uiso 1 1 calc R . .
C70 C 0.31333(18) 0.6740(2) 0.42072(18) 0.0744(10) Uani 1 1 d . . .
H70 H 0.3011 0.7166 0.3849 0.089 Uiso 1 1 calc R . .
C71 C 0.3576(2) 0.6925(3) 0.47864(19) 0.0978(15) Uani 1 1 d . . .
H71 H 0.3766 0.7485 0.4832 0.117 Uiso 1 1 calc R . .
C72 C 0.37504(19) 0.6313(3) 0.53019(19) 0.0931(14) Uani 1 1 d . . .
H72 H 0.4065 0.6450 0.5700 0.112 Uiso 1 1 calc R . .
C73 C 0.34807(17) 0.5513(2) 0.52534(19) 0.0698(9) Uani 1 1 d . . .
H73 H 0.3599 0.5090 0.5615 0.084 Uiso 1 1 calc R . .
C74 C 0.30366(18) 0.5331(2) 0.4675(2) 0.0779(11) Uani 1 1 d . . .
H74 H 0.2841 0.4775 0.4636 0.094 Uiso 1 1 calc R . .
C75 C 0.28681(16) 0.5932(2) 0.4152(2) 0.0713(10) Uani 1 1 d . . .
H75 H 0.2564 0.5787 0.3746 0.086 Uiso 1 1 calc R . .
Cl1 Cl 0.33211(4) 0.14009(5) 0.19059(4) 0.0600(2) Uani 1 1 d . . .
Cl2 Cl 0.55617(3) 0.05699(4) 0.49138(3) 0.03587(13) Uani 1 1 d . . .
Cl3 Cl 0.13027(3) 0.64675(5) 0.32378(3) 0.04972(17) Uani 1 1 d . . .
Cl4 Cl -0.06374(3) 0.52967(4) 0.01265(3) 0.03405(13) Uani 1 1 d . . .
As1 As 0.445430(13) -0.056562(15) 0.316699(12) 0.03462(7) Uani 1 1 d . . .
As2 As 0.036837(12) 0.437056(15) 0.180168(12) 0.03278(6) Uani 1 1 d . . .
Rh1 Rh 0.389241(9) 0.088692(11) 0.295462(9) 0.03112(5) Uani 1 1 d . . .
Rh2 Rh 0.452924(8) 0.050059(10) 0.414977(8) 0.02472(5) Uani 1 1 d . . .
Rh3 Rh 0.086958(8) 0.587263(11) 0.215323(9) 0.02865(5) Uani 1 1 d . . .
Rh4 Rh 0.040138(8) 0.548841(10) 0.088936(8) 0.02375(5) Uani 1 1 d . . .

loop_
_atom_site_aniso_label
_atom_site_aniso_U_11
_atom_site_aniso_U_22
_atom_site_aniso_U_33
_atom_site_aniso_U_23
_atom_site_aniso_U_13
_atom_site_aniso_U_12
C1 0.0355(14) 0.0278(11) 0.0279(12) 0.0051(9) 0.0045(10) -0.0010(10)
C2 0.0355(14) 0.0270(11) 0.0410(13) 0.0045(10) 0.0153(11) -0.0041(10)
C3 0.0630(19) 0.0339(14) 0.0468(16) -0.0016(11) 0.0050(14) -0.0036(13)
C4 0.089(3) 0.0420(16) 0.061(2) -0.0135(14) 0.0213(18) -0.0124(16)
C5 0.078(2) 0.0274(13) 0.084(2) -0.0033(14) 0.0436(19) -0.0054(14)
C6 0.0583(19) 0.0308(13) 0.080(2) 0.0163(14) 0.0307(17) 0.0094(12)
C7 0.0493(17) 0.0339(13) 0.0479(15) 0.0088(11) 0.0180(13) 0.0000(11)
C8 0.0461(17) 0.0265(11) 0.0435(14) 0.0101(10) 0.0189(12) 0.0026(10)
C9 0.0466(18) 0.0544(17) 0.0612(18) 0.0226(14) 0.0205(15) -0.0008(13)
C10 0.051(2) 0.064(2) 0.105(3) 0.035(2) 0.036(2) 0.0042(16)
C11 0.086(3) 0.0458(17) 0.110(3) 0.0214(18) 0.067(3) 0.0128(17)
C12 0.106(3) 0.0381(15) 0.069(2) 0.0006(14) 0.056(2) -0.0017(17)
C13 0.068(2) 0.0361(13) 0.0464(16) -0.0002(11) 0.0264(14) -0.0035(13)
C14 0.0292(13) 0.0278(11) 0.0285(12) 0.0031(9) 0.0004(10) 0.0007(9)
C15 0.0265(13) 0.0287(11) 0.0377(13) -0.0006(9) 0.0096(10) -0.0043(9)
C16 0.0372(15) 0.0358(13) 0.0430(14) 0.0042(11) 0.0114(11) 0.0040(11)
C17 0.0591(19) 0.0334(13) 0.0596(18) 0.0055(12) 0.0236(15) 0.0104(12)
C18 0.070(2) 0.0330(13) 0.0559(17) -0.0065(12) 0.0364(15) -0.0039(13)
C19 0.0587(18) 0.0479(15) 0.0393(14) -0.0080(12) 0.0183(13) -0.0043(13)
C20 0.0472(16) 0.0398(13) 0.0409(14) -0.0006(11) 0.0097(12) 0.0037(12)
C21 0.0297(14) 0.0277(11) 0.0526(15) 0.0002(11) 0.0043(11) 0.0005(10)
C22 0.0428(17) 0.0451(15) 0.0600(18) -0.0064(13) -0.0050(14) -0.0063(13)
C23 0.046(2) 0.0535(18) 0.091(3) -0.0159(18) -0.0129(18) -0.0094(15)
C24 0.0427(19) 0.0454(17) 0.124(3) -0.002(2) 0.010(2) -0.0160(14)
C25 0.052(2) 0.0500(17) 0.101(3) 0.0083(17) 0.0289(19) -0.0121(15)
C26 0.0385(16) 0.0405(14) 0.0638(18) 0.0025(13) 0.0121(14) -0.0052(12)
C27 0.058(2) 0.0648(19) 0.0471(17) -0.0152(14) 0.0022(14) 0.0256(15)
C28 0.076(2) 0.0451(15) 0.0357(15) -0.0109(12) 0.0034(14) 0.0109(14)
C29 0.110(3) 0.0235(13) 0.067(2) -0.0036(13) 0.0344(19) -0.0041(15)
C31 0.0323(13) 0.0288(11) 0.0251(11) -0.0037(9) 0.0054(10) 0.0018(9)
C32 0.0326(14) 0.0262(11) 0.0356(12) -0.0008(9) 0.0134(10) 0.0066(10)
C33 0.0456(16) 0.0360(13) 0.0459(15) 0.0043(11) 0.0072(12) 0.0014(11)
C34 0.058(2) 0.0489(17) 0.0653(19) 0.0256(15) 0.0083(16) 0.0053(15)
C35 0.053(2) 0.0352(15) 0.091(2) 0.0200(15) 0.0204(18) 0.0015(13)
C36 0.0450(17) 0.0315(13) 0.079(2) -0.0032(13) 0.0169(15) -0.0042(12)
C37 0.0368(15) 0.0326(12) 0.0477(15) -0.0061(11) 0.0130(12) 0.0027(11)
C38 0.0336(14) 0.0261(11) 0.0335(12) -0.0054(9) 0.0110(10) -0.0003(9)
C39 0.0358(15) 0.0427(13) 0.0373(14) -0.0057(11) 0.0088(11) 0.0060(11)
C40 0.0317(16) 0.0564(16) 0.0583(18) -0.0130(13) 0.0115(13) 0.0030(12)
C41 0.0441(18) 0.0548(16) 0.0603(18) -0.0121(14) 0.0280(15) -0.0080(13)
C42 0.0557(19) 0.0464(15) 0.0411(15) -0.0062(12) 0.0237(14) -0.0061(13)
C43 0.0404(16) 0.0397(13) 0.0376(14) -0.0045(11) 0.0128(12) -0.0016(11)
C44 0.0271(13) 0.0292(11) 0.0269(11) -0.0012(9) 0.0042(9) 0.0021(9)
C45 0.0320(14) 0.0274(11) 0.0500(15) 0.0026(10) 0.0198(11) 0.0057(10)
C46 0.0373(17) 0.0406(15) 0.082(2) 0.0015(14) 0.0085(15) -0.0023(12)
C47 0.0424(19) 0.0411(17) 0.134(3) 0.0046(19) 0.020(2) -0.0064(14)
C48 0.061(2) 0.0342(16) 0.153(4) 0.015(2) 0.061(3) 0.0026(15)
C49 0.093(3) 0.0411(16) 0.079(2) 0.0211(15) 0.057(2) 0.0219(17)
C50 0.0598(18) 0.0350(13) 0.0486(16) 0.0068(11) 0.0264(14) 0.0100(12)
C51 0.0274(13) 0.0294(11) 0.0407(13) 0.0008(10) 0.0033(10) 0.0018(10)
C52 0.0453(17) 0.0577(17) 0.0467(16) 0.0141(13) 0.0089(13) 0.0156(14)
C53 0.061(2) 0.075(2) 0.071(2) 0.0327(18) 0.0023(18) 0.0244(18)
C54 0.053(2) 0.0513(18) 0.099(3) 0.0082(18) 0.0077(19) 0.0266(15)
C55 0.0429(18) 0.0495(16) 0.074(2) -0.0122(15) 0.0083(15) 0.0145(13)
C56 0.0336(15) 0.0418(14) 0.0474(15) -0.0039(11) 0.0036(12) 0.0056(11)
C57 0.0522(18) 0.0490(16) 0.0467(16) 0.0103(12) 0.0037(13) -0.0171(13)
C58 0.0593(19) 0.0559(17) 0.0380(15) 0.0190(13) 0.0045(13) -0.0104(14)
C59 0.110(3) 0.0267(13) 0.0618(19) 0.0078(12) 0.0400(19) 0.0092(15)
C60 0.0484(19) 0.071(2) 0.0520(18) -0.0037(15) 0.0113(14) -0.0047(15)
C61 0.076(3) 0.077(2) 0.068(2) -0.0261(19) 0.032(2) -0.0212(19)
C62 0.077(3) 0.0452(17) 0.101(3) -0.0094(18) 0.033(2) -0.0152(17)
C63 0.066(2) 0.0537(19) 0.076(2) 0.0085(17) 0.0013(18) -0.0152(16)
C64 0.063(2) 0.0571(18) 0.0580(19) -0.0039(15) -0.0052(16) -0.0094(15)
C65 0.0489(18) 0.0498(16) 0.0612(19) -0.0028(14) -0.0039(14) 0.0021(14)
C70 0.097(3) 0.070(2) 0.056(2) 0.0089(17) 0.018(2) 0.000(2)
C71 0.144(4) 0.095(3) 0.054(2) 0.000(2) 0.020(2) -0.071(3)
C72 0.089(3) 0.136(4) 0.048(2) 0.009(2) 0.0024(19) -0.056(3)
C73 0.074(3) 0.066(2) 0.065(2) 0.0014(17) 0.0074(19) 0.0059(18)
C74 0.086(3) 0.0415(17) 0.094(3) -0.0165(18) -0.007(2) 0.0071(17)
C75 0.054(2) 0.069(2) 0.078(2) -0.0160(18) -0.0143(18) 0.0099(17)
Cl1 0.0762(5) 0.0564(4) 0.0364(4) 0.0092(3) -0.0122(3) 0.0177(4)
Cl2 0.0311(3) 0.0381(3) 0.0348(3) 0.0132(2) -0.0009(2) -0.0069(2)
Cl3 0.0544(4) 0.0585(4) 0.0307(3) -0.0120(3) -0.0029(3) -0.0074(3)
Cl4 0.0296(3) 0.0440(3) 0.0273(3) -0.0085(2) 0.0035(2) 0.0057(2)
As1 0.04821(17) 0.02613(12) 0.02860(13) -0.00222(9) 0.00632(11) 0.00449(10)
As2 0.04385(16) 0.02729(12) 0.02742(12) 0.00474(9) 0.00824(11) -0.00115(10)
Rh1 0.03814(12) 0.02780(9) 0.02455(10) 0.00237(7) 0.00049(8) 0.00395(8)
Rh2 0.02770(11) 0.02148(9) 0.02347(9) 0.00275(6) 0.00225(7) -0.00053(7)
Rh3 0.03190(12) 0.03040(9) 0.02211(9) -0.00166(7) 0.00243(7) 0.00029(7)
Rh4 0.02722(11) 0.02314(9) 0.02026(9) 0.00029(6) 0.00376(7) 0.00219(7)

loop_
_atom_type_symbol
_atom_type_description
_atom_type_scat_dispersion_real
_atom_type_scat_dispersion_imag
_atom_type_scat_source
C C 0.0033 0.0016 'International Tables Vol C Tables 4.2.6.8 and 6.1.1.4'
H H 0.0000 0.0000 'International Tables Vol C Tables 4.2.6.8 and 6.1.1.4'
Cl Cl 0.1484 0.1585 'International Tables Vol C Tables 4.2.6.8 and 6.1.1.4'
As As 0.0499 2.0058 'International Tables Vol C Tables 4.2.6.8 and 6.1.1.4'
Rh Rh -1.1178 0.9187 'International Tables Vol C Tables 4.2.6.8 and 6.1.1.4'

loop_
_geom_angle_atom_site_label_1
_geom_angle_atom_site_label_2
_geom_angle_atom_site_label_3
_geom_angle
_geom_angle_site_symmetry_1
_geom_angle_site_symmetry_3
_geom_angle_publ_flag
C2 C1 C8 112.88(18) . . ?
C2 C1 Rh1 114.11(16) . . ?
C8 C1 Rh1 112.65(16) . . ?
C2 C1 Rh2 115.70(15) . . ?
C8 C1 Rh2 119.42(15) . . ?
Rh1 C1 Rh2 77.32(8) . . ?
C3 C2 C7 117.8(2) . . ?
C3 C2 C1 122.9(2) . . ?
C7 C2 C1 119.3(2) . . ?
C2 C3 C4 120.4(3) . . ?
C5 C4 C3 121.1(3) . . ?
C4 C5 C6 119.5(3) . . ?
C5 C6 C7 120.2(3) . . ?
C6 C7 C2 121.0(3) . . ?
C13 C8 C9 118.4(2) . . ?
C13 C8 C1 121.3(2) . . ?
C9 C8 C1 120.3(2) . . ?
C10 C9 C8 119.9(3) . . ?
C11 C10 C9 120.8(3) . . ?
C12 C11 C10 119.8(3) . . ?
C11 C12 C13 120.4(3) . . ?
C8 C13 C12 120.5(3) . . ?
C15 C14 C21 112.60(19) . . ?
C15 C14 Rh1 118.30(15) . . ?
C21 C14 Rh1 112.95(16) . . ?
C15 C14 Rh2 106.23(15) . . ?
C21 C14 Rh2 125.52(15) . . ?
Rh1 C14 Rh2 77.51(8) . . ?
C16 C15 C20 118.3(2) . . ?
C16 C15 C14 121.3(2) . . ?
C20 C15 C14 120.4(2) . . ?
C17 C16 C15 120.0(2) . . ?
C18 C17 C16 121.0(2) . . ?
C19 C18 C17 119.8(2) . . ?
C18 C19 C20 119.9(3) . . ?
C19 C20 C15 121.0(2) . . ?
C22 C21 C26 117.9(2) . . ?
C22 C21 C14 121.0(2) . . ?
C26 C21 C14 121.0(2) . . ?
C23 C22 C21 120.3(3) . . ?
C24 C23 C22 120.9(3) . . ?
C23 C24 C25 119.6(3) . . ?
C24 C25 C26 120.4(3) . . ?
C25 C26 C21 120.8(3) . . ?
C32 C31 C38 114.36(18) . . ?
C32 C31 Rh3 117.39(16) . . ?
C38 C31 Rh3 112.30(15) . . ?
C32 C31 Rh4 108.24(14) . . ?
C38 C31 Rh4 122.25(15) . . ?
Rh3 C31 Rh4 77.68(8) . . ?
C33 C32 C37 118.2(2) . . ?
C33 C32 C31 120.8(2) . . ?
C37 C32 C31 121.0(2) . . ?
C34 C33 C32 121.0(3) . . ?
C35 C34 C33 120.0(3) . . ?
C36 C35 C34 119.8(3) . . ?
C35 C36 C37 120.6(3) . . ?
C36 C37 C32 120.4(3) . . ?
C39 C38 C43 117.8(2) . . ?
C39 C38 C31 121.7(2) . . ?
C43 C38 C31 120.4(2) . . ?
C40 C39 C38 120.9(2) . . ?
C41 C40 C39 120.4(3) . . ?
C42 C41 C40 119.5(3) . . ?
C41 C42 C43 120.5(3) . . ?
C42 C43 C38 120.8(2) . . ?
C51 C44 C45 110.11(19) . . ?
C51 C44 Rh3 111.90(15) . . ?
C45 C44 Rh3 116.96(15) . . ?
C51 C44 Rh4 122.17(15) . . ?
C45 C44 Rh4 114.96(15) . . ?
Rh3 C44 Rh4 77.39(8) . . ?
C50 C45 C46 118.1(2) . . ?
C50 C45 C44 122.7(2) . . ?
C46 C45 C44 119.0(2) . . ?
C47 C46 C45 121.4(3) . . ?
C48 C47 C46 120.3(3) . . ?
C47 C48 C49 120.1(3) . . ?
C48 C49 C50 119.9(3) . . ?
C45 C50 C49 120.2(3) . . ?
C52 C51 C56 117.9(2) . . ?
C52 C51 C44 121.8(2) . . ?
C56 C51 C44 120.2(2) . . ?
C51 C52 C53 120.7(3) . . ?
C54 C53 C52 120.4(3) . . ?
C55 C54 C53 119.7(3) . . ?
C54 C55 C56 120.5(3) . . ?
C55 C56 C51 120.8(3) . . ?
C65 C60 C61 119.0(3) . . ?
C62 C61 C60 120.0(3) . . ?
C63 C62 C61 120.9(3) . . ?
C62 C63 C64 118.9(3) . . ?
C65 C64 C63 120.1(3) . . ?
C60 C65 C64 121.1(3) . . ?
C71 C70 C75 118.7(3) . . ?
C70 C71 C72 120.7(3) . . ?
C73 C72 C71 120.8(4) . . ?
C72 C73 C74 118.4(3) . . ?
C73 C74 C75 121.1(3) . . ?
C74 C75 C70 120.3(3) . . ?
Rh2 Cl2 Rh2 101.48(2) . 3_656 ?
Rh4 Cl4 Rh4 101.57(2) 3_565 . ?
C29 As1 C27 103.80(15) . . ?
C29 As1 C28 98.52(13) . . ?
C27 As1 C28 97.84(13) . . ?
C29 As1 Rh2 104.32(9) . . ?
C27 As1 Rh2 97.33(8) . . ?
C28 As1 Rh2 148.58(8) . . ?
C29 As1 Rh1 123.00(10) . . ?
C27 As1 Rh1 131.05(10) . . ?
C28 As1 Rh1 89.27(8) . . ?
Rh2 As1 Rh1 60.225(9) . . ?
C59 As2 C57 103.42(14) . . ?
C59 As2 C58 98.04(13) . . ?
C57 As2 C58 98.67(12) . . ?
C59 As2 Rh4 99.22(8) . . ?
C57 As2 Rh4 104.03(8) . . ?
C58 As2 Rh4 147.29(8) . . ?
C59 As2 Rh3 130.09(10) . . ?
C57 As2 Rh3 124.75(9) . . ?
C58 As2 Rh3 87.75(8) . . ?
Rh4 As2 Rh3 59.970(9) . . ?
C14 Rh1 C1 91.66(9) . . ?
C14 Rh1 Cl1 126.72(7) . . ?
C1 Rh1 Cl1 122.97(6) . . ?
C14 Rh1 Rh2 52.37(7) . . ?
C1 Rh1 Rh2 52.38(6) . . ?
Cl1 Rh1 Rh2 173.55(2) . . ?
C14 Rh1 As1 88.58(6) . . ?
C1 Rh1 As1 88.33(6) . . ?
Cl1 Rh1 As1 127.09(2) . . ?
Rh2 Rh1 As1 58.958(8) . . ?
C14 Rh2 C1 88.19(9) . . ?
C14 Rh2 Cl2 158.01(6) . . ?
C1 Rh2 Cl2 96.89(7) . . ?
C14 Rh2 Cl2 94.43(6) . 3_656 ?
C1 Rh2 Cl2 173.52(6) . 3_656 ?
Cl2 Rh2 Cl2 78.52(2) . 3_656 ?
C14 Rh2 As1 88.49(6) . . ?
C1 Rh2 As1 88.35(6) . . ?
Cl2 Rh2 As1 112.956(18) . . ?
Cl2 Rh2 As1 97.628(17) 3_656 . ?
C14 Rh2 Rh1 50.12(6) . . ?
C1 Rh2 Rh1 50.30(6) . . ?
Cl2 Rh2 Rh1 144.647(17) . . ?
Cl2 Rh2 Rh1 135.230(16) 3_656 . ?
As1 Rh2 Rh1 60.817(9) . . ?
C31 Rh3 C44 91.73(9) . . ?
C31 Rh3 Cl3 121.02(6) . . ?
C44 Rh3 Cl3 125.01(7) . . ?
C31 Rh3 Rh4 52.60(6) . . ?
C44 Rh3 Rh4 52.25(6) . . ?
Cl3 Rh3 Rh4 170.13(2) . . ?
C31 Rh3 As2 88.36(6) . . ?
C44 Rh3 As2 87.29(6) . . ?
Cl3 Rh3 As2 131.62(2) . . ?
Rh4 Rh3 As2 58.011(8) . . ?
C44 Rh4 C31 87.92(9) . . ?
C44 Rh4 Cl4 95.11(6) . 3_565 ?
C31 Rh4 Cl4 163.66(6) . 3_565 ?
C44 Rh4 As2 88.95(6) . . ?
C31 Rh4 As2 89.41(6) . . ?
Cl4 Rh4 As2 106.665(17) 3_565 . ?
C44 Rh4 Cl4 169.94(6) . . ?
C31 Rh4 Cl4 96.17(6) . . ?
Cl4 Rh4 Cl4 78.43(2) 3_565 . ?
As2 Rh4 Cl4 100.250(17) . . ?
C44 Rh4 Rh3 50.37(6) . . ?
C31 Rh4 Rh3 49.72(6) . . ?
Cl4 Rh4 Rh3 141.124(16) 3_565 . ?
As2 Rh4 Rh3 62.018(8) . . ?
Cl4 Rh4 Rh3 138.145(16) . . ?

loop_
_geom_bond_atom_site_label_1
_geom_bond_atom_site_label_2
_geom_bond_distance
_geom_bond_site_symmetry_2
_geom_bond_publ_flag
C1 C2 1.506(3) . ?
C1 C8 1.520(3) . ?
C1 Rh1 1.989(2) . ?
C1 Rh2 2.048(2) . ?
C2 C3 1.382(4) . ?
C2 C7 1.398(3) . ?
C3 C4 1.396(4) . ?
C4 C5 1.357(5) . ?
C5 C6 1.377(4) . ?
C6 C7 1.384(4) . ?
C8 C13 1.391(4) . ?
C8 C9 1.398(4) . ?
C9 C10 1.397(4) . ?
C10 C11 1.373(5) . ?
C11 C12 1.367(5) . ?
C12 C13 1.401(4) . ?
C14 C15 1.507(3) . ?
C14 C21 1.509(3) . ?
C14 Rh1 1.983(2) . ?
C14 Rh2 2.046(2) . ?
C15 C16 1.394(3) . ?
C15 C20 1.400(3) . ?
C16 C17 1.386(3) . ?
C17 C18 1.382(4) . ?
C18 C19 1.372(4) . ?
C19 C20 1.386(3) . ?
C21 C22 1.397(4) . ?
C21 C26 1.402(4) . ?
C22 C23 1.396(4) . ?
C23 C24 1.366(5) . ?
C24 C25 1.379(5) . ?
C25 C26 1.385(4) . ?
C27 As1 1.943(3) . ?
C28 As1 1.968(3) . ?
C29 As1 1.936(3) . ?
C31 C32 1.506(3) . ?
C31 C38 1.513(3) . ?
C31 Rh3 1.973(2) . ?
C31 Rh4 2.055(2) . ?
C32 C33 1.390(3) . ?
C32 C37 1.397(3) . ?
C33 C34 1.389(4) . ?
C34 C35 1.379(4) . ?
C35 C36 1.373(4) . ?
C36 C37 1.389(4) . ?
C38 C39 1.398(3) . ?
C38 C43 1.403(3) . ?
C39 C40 1.387(4) . ?
C40 C41 1.385(4) . ?
C41 C42 1.379(4) . ?
C42 C43 1.389(4) . ?
C44 C51 1.505(3) . ?
C44 C45 1.506(3) . ?
C44 Rh3 1.994(2) . ?
C44 Rh4 2.047(2) . ?
C45 C50 1.386(3) . ?
C45 C46 1.400(4) . ?
C46 C47 1.373(4) . ?
C47 C48 1.367(5) . ?
C48 C49 1.380(5) . ?
C49 C50 1.410(4) . ?
C51 C52 1.390(3) . ?
C51 C56 1.400(3) . ?
C52 C53 1.393(4) . ?
C53 C54 1.375(5) . ?
C54 C55 1.375(5) . ?
C55 C56 1.383(4) . ?
C57 As2 1.946(3) . ?
C58 As2 1.965(3) . ?
C59 As2 1.942(3) . ?
C60 C65 1.363(4) . ?
C60 C61 1.382(5) . ?
C61 C62 1.373(5) . ?
C62 C63 1.370(5) . ?
C63 C64 1.379(4) . ?
C64 C65 1.371(4) . ?
C70 C71 1.361(5) . ?
C70 C75 1.363(5) . ?
C71 C72 1.364(5) . ?
C72 C73 1.356(5) . ?
C73 C74 1.360(5) . ?
C74 C75 1.362(5) . ?
Cl1 Rh1 2.3006(7) . ?
Cl2 Rh2 2.4662(7) . ?
Cl2 Rh2 2.4895(6) 3_656 ?
Cl3 Rh3 2.3108(6) . ?
Cl4 Rh4 2.4669(6) 3_565 ?
Cl4 Rh4 2.4917(6) . ?
As1 Rh2 2.4899(3) . ?
As1 Rh1 2.5372(3) . ?
As2 Rh4 2.4757(3) . ?
As2 Rh3 2.5777(3) . ?
Rh1 Rh2 2.5225(3) . ?
Rh2 Cl2 2.4895(6) 3_656 ?
Rh3 Rh4 2.5271(3) . ?
Rh4 Cl4 2.4669(6) 3_565 ?

loop_
_geom_torsion_atom_site_label_1
_geom_torsion_atom_site_label_2
_geom_torsion_atom_site_label_3
_geom_torsion_atom_site_label_4
_geom_torsion
_geom_torsion_site_symmetry_1
_geom_torsion_site_symmetry_2
_geom_torsion_site_symmetry_3
_geom_torsion_site_symmetry_4
_geom_torsion_publ_flag
C8 C1 C2 C3 -104.7(3) . . . . ?
Rh1 C1 C2 C3 125.0(2) . . . . ?
Rh2 C1 C2 C3 38.0(3) . . . . ?
C8 C1 C2 C7 75.4(3) . . . . ?
Rh1 C1 C2 C7 -54.9(3) . . . . ?
Rh2 C1 C2 C7 -141.92(19) . . . . ?
C7 C2 C3 C4 0.4(4) . . . . ?
C1 C2 C3 C4 -179.5(3) . . . . ?
C2 C3 C4 C5 -0.7(5) . . . . ?
C3 C4 C5 C6 0.5(5) . . . . ?
C4 C5 C6 C7 0.1(5) . . . . ?
C5 C6 C7 C2 -0.4(4) . . . . ?
C3 C2 C7 C6 0.1(4) . . . . ?
C1 C2 C7 C6 -180.0(2) . . . . ?
C2 C1 C8 C13 -107.2(3) . . . . ?
Rh1 C1 C8 C13 23.8(3) . . . . ?
Rh2 C1 C8 C13 111.6(2) . . . . ?
C2 C1 C8 C9 71.7(3) . . . . ?
Rh1 C1 C8 C9 -157.28(19) . . . . ?
Rh2 C1 C8 C9 -69.4(3) . . . . ?
C13 C8 C9 C10 -5.1(4) . . . . ?
C1 C8 C9 C10 176.0(2) . . . . ?
C8 C9 C10 C11 2.9(4) . . . . ?
C9 C10 C11 C12 0.8(5) . . . . ?
C10 C11 C12 C13 -2.3(5) . . . . ?
C9 C8 C13 C12 3.6(4) . . . . ?
C1 C8 C13 C12 -177.4(2) . . . . ?
C11 C12 C13 C8 0.0(4) . . . . ?
C21 C14 C15 C16 -88.1(3) . . . . ?
Rh1 C14 C15 C16 46.7(3) . . . . ?
Rh2 C14 C15 C16 131.0(2) . . . . ?
C21 C14 C15 C20 89.3(3) . . . . ?
Rh1 C14 C15 C20 -136.0(2) . . . . ?
Rh2 C14 C15 C20 -51.6(2) . . . . ?
C20 C15 C16 C17 0.6(4) . . . . ?
C14 C15 C16 C17 178.0(2) . . . . ?
C15 C16 C17 C18 0.2(4) . . . . ?
C16 C17 C18 C19 -0.2(4) . . . . ?
C17 C18 C19 C20 -0.4(4) . . . . ?
C18 C19 C20 C15 1.2(4) . . . . ?
C16 C15 C20 C19 -1.3(4) . . . . ?
C14 C15 C20 C19 -178.7(2) . . . . ?
C15 C14 C21 C22 122.7(3) . . . . ?
Rh1 C14 C21 C22 -14.5(3) . . . . ?
Rh2 C14 C21 C22 -105.3(2) . . . . ?
C15 C14 C21 C26 -54.0(3) . . . . ?
Rh1 C14 C21 C26 168.82(19) . . . . ?
Rh2 C14 C21 C26 78.0(3) . . . . ?
C26 C21 C22 C23 -1.2(4) . . . . ?
C14 C21 C22 C23 -178.0(3) . . . . ?
C21 C22 C23 C24 -0.4(5) . . . . ?
C22 C23 C24 C25 1.4(5) . . . . ?
C23 C24 C25 C26 -0.7(5) . . . . ?
C24 C25 C26 C21 -0.9(5) . . . . ?
C22 C21 C26 C25 1.9(4) . . . . ?
C14 C21 C26 C25 178.6(2) . . . . ?
C38 C31 C32 C33 -80.0(3) . . . . ?
Rh3 C31 C32 C33 145.24(19) . . . . ?
Rh4 C31 C32 C33 60.0(2) . . . . ?
C38 C31 C32 C37 98.8(3) . . . . ?
Rh3 C31 C32 C37 -35.9(3) . . . . ?
Rh4 C31 C32 C37 -121.15(19) . . . . ?
C37 C32 C33 C34 -0.1(4) . . . . ?
C31 C32 C33 C34 178.8(2) . . . . ?
C32 C33 C34 C35 0.4(4) . . . . ?
C33 C34 C35 C36 -0.4(5) . . . . ?
C34 C35 C36 C37 0.0(5) . . . . ?
C35 C36 C37 C32 0.4(4) . . . . ?
C33 C32 C37 C36 -0.3(4) . . . . ?
C31 C32 C37 C36 -179.2(2) . . . . ?
C32 C31 C38 C39 63.6(3) . . . . ?
Rh3 C31 C38 C39 -159.38(18) . . . . ?
Rh4 C31 C38 C39 -70.2(3) . . . . ?
C32 C31 C38 C43 -114.8(2) . . . . ?
Rh3 C31 C38 C43 22.3(3) . . . . ?
Rh4 C31 C38 C43 111.5(2) . . . . ?
C43 C38 C39 C40 -2.5(3) . . . . ?
C31 C38 C39 C40 179.1(2) . . . . ?
C38 C39 C40 C41 2.0(4) . . . . ?
C39 C40 C41 C42 -0.6(4) . . . . ?
C40 C41 C42 C43 -0.1(4) . . . . ?
C41 C42 C43 C38 -0.5(4) . . . . ?
C39 C38 C43 C42 1.7(3) . . . . ?
C31 C38 C43 C42 -179.8(2) . . . . ?
C51 C44 C45 C50 111.6(2) . . . . ?
Rh3 C44 C45 C50 -119.2(2) . . . . ?
Rh4 C44 C45 C50 -31.1(3) . . . . ?
C51 C44 C45 C46 -63.6(3) . . . . ?
Rh3 C44 C45 C46 65.6(3) . . . . ?
Rh4 C44 C45 C46 153.66(19) . . . . ?
C50 C45 C46 C47 -0.7(4) . . . . ?
C44 C45 C46 C47 174.7(2) . . . . ?
C45 C46 C47 C48 -0.6(5) . . . . ?
C46 C47 C48 C49 1.7(5) . . . . ?
C47 C48 C49 C50 -1.4(5) . . . . ?
C46 C45 C50 C49 0.9(4) . . . . ?
C44 C45 C50 C49 -174.3(2) . . . . ?
C48 C49 C50 C45 0.1(4) . . . . ?
C45 C44 C51 C52 112.8(3) . . . . ?
Rh3 C44 C51 C52 -19.1(3) . . . . ?
Rh4 C44 C51 C52 -107.6(2) . . . . ?
C45 C44 C51 C56 -63.1(3) . . . . ?
Rh3 C44 C51 C56 165.01(18) . . . . ?
Rh4 C44 C51 C56 76.5(3) . . . . ?
C56 C51 C52 C53 -1.7(4) . . . . ?
C44 C51 C52 C53 -177.7(3) . . . . ?
C51 C52 C53 C54 -0.9(5) . . . . ?
C52 C53 C54 C55 2.3(5) . . . . ?
C53 C54 C55 C56 -1.2(5) . . . . ?
C54 C55 C56 C51 -1.5(4) . . . . ?
C52 C51 C56 C55 2.9(4) . . . . ?
C44 C51 C56 C55 179.0(2) . . . . ?
C65 C60 C61 C62 0.6(5) . . . . ?
C60 C61 C62 C63 -1.0(5) . . . . ?
C61 C62 C63 C64 0.6(6) . . . . ?
C62 C63 C64 C65 0.3(5) . . . . ?
C61 C60 C65 C64 0.3(5) . . . . ?
C63 C64 C65 C60 -0.7(5) . . . . ?
C75 C70 C71 C72 -0.1(7) . . . . ?
C70 C71 C72 C73 -0.9(7) . . . . ?
C71 C72 C73 C74 0.7(7) . . . . ?
C72 C73 C74 C75 0.6(6) . . . . ?
C73 C74 C75 C70 -1.6(6) . . . . ?
C71 C70 C75 C74 1.4(6) . . . . ?
C15 C14 Rh1 C1 64.39(18) . . . . ?
C21 C14 Rh1 C1 -161.03(16) . . . . ?
Rh2 C14 Rh1 C1 -37.50(8) . . . . ?
C15 C14 Rh1 Cl1 -70.10(19) . . . . ?
C21 C14 Rh1 Cl1 64.48(17) . . . . ?
Rh2 C14 Rh1 Cl1 -171.99(3) . . . . ?
C15 C14 Rh1 Rh2 101.88(18) . . . . ?
C21 C14 Rh1 Rh2 -123.53(18) . . . . ?
C15 C14 Rh1 As1 152.67(17) . . . . ?
C21 C14 Rh1 As1 -72.74(15) . . . . ?
Rh2 C14 Rh1 As1 50.79(5) . . . . ?
C2 C1 Rh1 C14 -75.24(16) . . . . ?
C8 C1 Rh1 C14 154.34(16) . . . . ?
Rh2 C1 Rh1 C14 37.49(8) . . . . ?
C2 C1 Rh1 Cl1 61.80(17) . . . . ?
C8 C1 Rh1 Cl1 -68.63(16) . . . . ?
Rh2 C1 Rh1 Cl1 174.52(3) . . . . ?
C2 C1 Rh1 Rh2 -112.72(17) . . . . ?
C8 C1 Rh1 Rh2 116.85(17) . . . . ?
C2 C1 Rh1 As1 -163.76(15) . . . . ?
C8 C1 Rh1 As1 65.81(14) . . . . ?
Rh2 C1 Rh1 As1 -51.04(5) . . . . ?
C29 As1 Rh1 C14 42.44(13) . . . . ?
C27 As1 Rh1 C14 -118.10(13) . . . . ?
C28 As1 Rh1 C14 142.13(12) . . . . ?
Rh2 As1 Rh1 C14 -45.74(7) . . . . ?
C29 As1 Rh1 C1 134.14(13) . . . . ?
C27 As1 Rh1 C1 -26.39(13) . . . . ?
C28 As1 Rh1 C1 -126.17(12) . . . . ?
Rh2 As1 Rh1 C1 45.96(6) . . . . ?
C29 As1 Rh1 Cl1 -94.52(12) . . . . ?
C27 As1 Rh1 Cl1 104.94(12) . . . . ?
C28 As1 Rh1 Cl1 5.17(10) . . . . ?
Rh2 As1 Rh1 Cl1 177.29(3) . . . . ?
C29 As1 Rh1 Rh2 88.18(12) . . . . ?
C27 As1 Rh1 Rh2 -72.35(12) . . . . ?
C28 As1 Rh1 Rh2 -172.13(10) . . . . ?
C15 C14 Rh2 C1 -79.93(15) . . . . ?
C21 C14 Rh2 C1 145.7(2) . . . . ?
Rh1 C14 Rh2 C1 36.25(8) . . . . ?
C15 C14 Rh2 Cl2 24.1(3) . . . . ?
C21 C14 Rh2 Cl2 -110.3(2) . . . . ?
Rh1 C14 Rh2 Cl2 140.28(12) . . . . ?
C15 C14 Rh2 Cl2 94.13(14) . . . 3_656 ?
C21 C14 Rh2 Cl2 -40.3(2) . . . 3_656 ?
Rh1 C14 Rh2 Cl2 -149.68(5) . . . 3_656 ?
C15 C14 Rh2 As1 -168.33(14) . . . . ?
C21 C14 Rh2 As1 57.28(19) . . . . ?
Rh1 C14 Rh2 As1 -52.15(5) . . . . ?
C15 C14 Rh2 Rh1 -116.18(16) . . . . ?
C21 C14 Rh2 Rh1 109.4(2) . . . . ?
C2 C1 Rh2 C14 74.74(18) . . . . ?
C8 C1 Rh2 C14 -145.18(19) . . . . ?
Rh1 C1 Rh2 C14 -36.14(8) . . . . ?
C2 C1 Rh2 Cl2 -83.79(17) . . . . ?
C8 C1 Rh2 Cl2 56.28(18) . . . . ?
Rh1 C1 Rh2 Cl2 165.33(5) . . . . ?
C2 C1 Rh2 Cl2 -39.3(7) . . . 3_656 ?
C8 C1 Rh2 Cl2 100.8(6) . . . 3_656 ?
Rh1 C1 Rh2 Cl2 -150.1(6) . . . 3_656 ?
C2 C1 Rh2 As1 163.29(17) . . . . ?
C8 C1 Rh2 As1 -56.64(18) . . . . ?
Rh1 C1 Rh2 As1 52.40(5) . . . . ?
C2 C1 Rh2 Rh1 110.88(19) . . . . ?
C8 C1 Rh2 Rh1 -109.0(2) . . . . ?
Rh2 Cl2 Rh2 C14 72.99(17) 3_656 . . . ?
Rh2 Cl2 Rh2 C1 175.37(7) 3_656 . . . ?
Rh2 Cl2 Rh2 Cl2 0.0 3_656 . . 3_656 ?
Rh2 Cl2 Rh2 As1 -93.50(2) 3_656 . . . ?
Rh2 Cl2 Rh2 Rh1 -164.951(17) 3_656 . . . ?
C29 As1 Rh2 C14 -76.16(13) . . . . ?
C27 As1 Rh2 C14 177.51(12) . . . . ?
C28 As1 Rh2 C14 59.2(2) . . . . ?
Rh1 As1 Rh2 C14 43.95(6) . . . . ?
C29 As1 Rh2 C1 -164.39(13) . . . . ?
C27 As1 Rh2 C1 89.28(12) . . . . ?
C28 As1 Rh2 C1 -29.1(2) . . . . ?
Rh1 As1 Rh2 C1 -44.29(7) . . . . ?
C29 As1 Rh2 Cl2 98.82(11) . . . . ?
C27 As1 Rh2 Cl2 -7.51(10) . . . . ?
C28 As1 Rh2 Cl2 -125.84(19) . . . . ?
Rh1 As1 Rh2 Cl2 -141.075(17) . . . . ?
C29 As1 Rh2 Cl2 18.11(11) . . . 3_656 ?
C27 As1 Rh2 Cl2 -88.22(10) . . . 3_656 ?
C28 As1 Rh2 Cl2 153.44(19) . . . 3_656 ?
Rh1 As1 Rh2 Cl2 138.212(16) . . . 3_656 ?
C29 As1 Rh2 Rh1 -120.11(11) . . . . ?
C27 As1 Rh2 Rh1 133.56(10) . . . . ?
C28 As1 Rh2 Rh1 15.23(19) . . . . ?
C1 Rh1 Rh2 C14 129.81(11) . . . . ?
Cl1 Rh1 Rh2 C14 84.3(2) . . . . ?
As1 Rh1 Rh2 C14 -115.30(8) . . . . ?
C14 Rh1 Rh2 C1 -129.81(11) . . . . ?
Cl1 Rh1 Rh2 C1 -45.5(2) . . . . ?
As1 Rh1 Rh2 C1 114.89(8) . . . . ?
C14 Rh1 Rh2 Cl2 -155.57(8) . . . . ?
C1 Rh1 Rh2 Cl2 -25.75(9) . . . . ?
Cl1 Rh1 Rh2 Cl2 -71.3(2) . . . . ?
As1 Rh1 Rh2 Cl2 89.13(3) . . . . ?
C14 Rh1 Rh2 Cl2 45.61(8) . . . 3_656 ?
C1 Rh1 Rh2 Cl2 175.43(9) . . . 3_656 ?
Cl1 Rh1 Rh2 Cl2 129.9(2) . . . 3_656 ?
As1 Rh1 Rh2 Cl2 -69.69(2) . . . 3_656 ?
C14 Rh1 Rh2 As1 115.30(8) . . . . ?
C1 Rh1 Rh2 As1 -114.89(8) . . . . ?
Cl1 Rh1 Rh2 As1 -160.4(2) . . . . ?
C32 C31 Rh3 C44 -66.92(16) . . . . ?
C38 C31 Rh3 C44 157.47(15) . . . . ?
Rh4 C31 Rh3 C44 37.42(8) . . . . ?
C32 C31 Rh3 Cl3 66.55(17) . . . . ?
C38 C31 Rh3 Cl3 -69.06(16) . . . . ?
Rh4 C31 Rh3 Cl3 170.89(3) . . . . ?
C32 C31 Rh3 Rh4 -104.34(17) . . . . ?
C38 C31 Rh3 Rh4 120.05(17) . . . . ?
C32 C31 Rh3 As2 -154.16(15) . . . . ?
C38 C31 Rh3 As2 70.23(14) . . . . ?
Rh4 C31 Rh3 As2 -49.82(5) . . . . ?
C51 C44 Rh3 C31 -157.51(16) . . . . ?
C45 C44 Rh3 C31 74.17(18) . . . . ?
Rh4 C44 Rh3 C31 -37.63(8) . . . . ?
C51 C44 Rh3 Cl3 71.90(17) . . . . ?
C45 C44 Rh3 Cl3 -56.43(19) . . . . ?
Rh4 C44 Rh3 Cl3 -168.22(3) . . . . ?
C51 C44 Rh3 Rh4 -119.88(17) . . . . ?
C45 C44 Rh3 Rh4 111.79(19) . . . . ?
C51 C44 Rh3 As2 -69.23(15) . . . . ?
C45 C44 Rh3 As2 162.44(17) . . . . ?
Rh4 C44 Rh3 As2 50.64(5) . . . . ?
C59 As2 Rh3 C31 121.52(14) . . . . ?
C57 As2 Rh3 C31 -40.86(12) . . . . ?
C58 As2 Rh3 C31 -139.86(11) . . . . ?
Rh4 As2 Rh3 C31 45.69(6) . . . . ?
C59 As2 Rh3 C44 29.71(14) . . . . ?
C57 As2 Rh3 C44 -132.67(12) . . . . ?
C58 As2 Rh3 C44 128.33(11) . . . . ?
Rh4 As2 Rh3 C44 -46.12(6) . . . . ?
C59 As2 Rh3 Cl3 -106.86(12) . . . . ?
C57 As2 Rh3 Cl3 90.75(10) . . . . ?
C58 As2 Rh3 Cl3 -8.24(10) . . . . ?
Rh4 As2 Rh3 Cl3 177.30(3) . . . . ?
C59 As2 Rh3 Rh4 75.83(12) . . . . ?
C57 As2 Rh3 Rh4 -86.55(10) . . . . ?
C58 As2 Rh3 Rh4 174.45(9) . . . . ?
C51 C44 Rh4 C31 144.01(18) . . . . ?
C45 C44 Rh4 C31 -78.19(16) . . . . ?
Rh3 C44 Rh4 C31 35.90(8) . . . . ?
C51 C44 Rh4 Cl4 -52.08(18) . . . 3_565 ?
C45 C44 Rh4 Cl4 85.72(15) . . . 3_565 ?
Rh3 C44 Rh4 Cl4 -160.18(5) . . . 3_565 ?
C51 C44 Rh4 As2 54.56(17) . . . . ?
C45 C44 Rh4 As2 -167.64(15) . . . . ?
Rh3 C44 Rh4 As2 -53.54(5) . . . . ?
C51 C44 Rh4 Cl4 -101.7(4) . . . . ?
C45 C44 Rh4 Cl4 36.1(5) . . . . ?
Rh3 C44 Rh4 Cl4 150.2(3) . . . . ?
C51 C44 Rh4 Rh3 108.11(19) . . . . ?
C45 C44 Rh4 Rh3 -114.09(17) . . . . ?
C32 C31 Rh4 C44 78.78(16) . . . . ?
C38 C31 Rh4 C44 -145.04(18) . . . . ?
Rh3 C31 Rh4 C44 -36.30(8) . . . . ?
C32 C31 Rh4 Cl4 -22.4(3) . . . 3_565 ?
C38 C31 Rh4 Cl4 113.8(2) . . . 3_565 ?
Rh3 C31 Rh4 Cl4 -137.45(19) . . . 3_565 ?
C32 C31 Rh4 As2 167.75(15) . . . . ?
C38 C31 Rh4 As2 -56.07(17) . . . . ?
Rh3 C31 Rh4 As2 52.68(5) . . . . ?
C32 C31 Rh4 Cl4 -92.00(15) . . . . ?
C38 C31 Rh4 Cl4 44.18(18) . . . . ?
Rh3 C31 Rh4 Cl4 152.92(5) . . . . ?
C32 C31 Rh4 Rh3 115.07(17) . . . . ?
C38 C31 Rh4 Rh3 -108.75(19) . . . . ?
C59 As2 Rh4 C44 -86.74(13) . . . . ?
C57 As2 Rh4 C44 166.82(11) . . . . ?
C58 As2 Rh4 C44 34.24(19) . . . . ?
Rh3 As2 Rh4 C44 44.54(6) . . . . ?
C59 As2 Rh4 C31 -174.68(13) . . . . ?
C57 As2 Rh4 C31 78.89(11) . . . . ?
C58 As2 Rh4 C31 -53.69(19) . . . . ?
Rh3 As2 Rh4 C31 -43.39(6) . . . . ?
C59 As2 Rh4 Cl4 8.28(11) . . . 3_565 ?
C57 As2 Rh4 Cl4 -98.15(9) . . . 3_565 ?
C58 As2 Rh4 Cl4 129.27(18) . . . 3_565 ?
Rh3 As2 Rh4 Cl4 139.567(17) . . . 3_565 ?
C59 As2 Rh4 Cl4 89.16(11) . . . . ?
C57 As2 Rh4 Cl4 -17.27(9) . . . . ?
C58 As2 Rh4 Cl4 -149.86(18) . . . . ?
Rh3 As2 Rh4 Cl4 -139.556(16) . . . . ?
C59 As2 Rh4 Rh3 -131.28(11) . . . . ?
C57 As2 Rh4 Rh3 122.28(9) . . . . ?
C58 As2 Rh4 Rh3 -10.30(18) . . . . ?
Rh4 Cl4 Rh4 C44 50.8(4) 3_565 . . . ?
Rh4 Cl4 Rh4 C31 164.39(6) 3_565 . . . ?
Rh4 Cl4 Rh4 Cl4 0.0 3_565 . . 3_565 ?
Rh4 Cl4 Rh4 As2 -105.098(19) 3_565 . . . ?
Rh4 Cl4 Rh4 Rh3 -164.252(14) 3_565 . . . ?
C31 Rh3 Rh4 C44 129.81(11) . . . . ?
Cl3 Rh3 Rh4 C44 77.43(14) . . . . ?
As2 Rh3 Rh4 C44 -114.41(8) . . . . ?
C44 Rh3 Rh4 C31 -129.81(11) . . . . ?
Cl3 Rh3 Rh4 C31 -52.38(14) . . . . ?
As2 Rh3 Rh4 C31 115.78(8) . . . . ?
C31 Rh3 Rh4 Cl4 162.36(9) . . . 3_565 ?
C44 Rh3 Rh4 Cl4 32.55(8) . . . 3_565 ?
Cl3 Rh3 Rh4 Cl4 109.98(12) . . . 3_565 ?
As2 Rh3 Rh4 Cl4 -81.86(3) . . . 3_565 ?
C31 Rh3 Rh4 As2 -115.78(8) . . . . ?
C44 Rh3 Rh4 As2 114.41(8) . . . . ?
Cl3 Rh3 Rh4 As2 -168.16(12) . . . . ?
C31 Rh3 Rh4 Cl4 -42.71(8) . . . . ?
C44 Rh3 Rh4 Cl4 -172.52(8) . . . . ?
Cl3 Rh3 Rh4 Cl4 -95.08(12) . . . . ?
As2 Rh3 Rh4 Cl4 73.08(2) . . . . ?
